data_7704323
loop_
_publ_author_name
'Kong, Hui'
'He, Peipei'
'Yang, Zongfei'
'Xu, Qiaofei'
'Wang, Jiawei'
'Ban, Ran'
'Ma, Pengtao'
'Wang, Jingping'
'Niu, Jingyang'

_publ_section_title
;
 Selenotungstates incorporating organophosphonate ligands and metal ions:
 synthesis, characterization, magnetism and catalytic efficiency in the
 Knoevenagel condensation reaction.
;
_journal_issue 22
_journal_name_full 'Dalton transactions (Cambridge, England : 2003)'
_journal_page_first 7420
_journal_page_last 7425
_journal_paper_doi 10.1039/d0dt00444h
_journal_volume 49
_journal_year 2020
_chemical_formula_moiety 'C36 H48 Co9 N12 Na14 O179 P12 Se4 W24, 23(O)'
_chemical_formula_sum 'C36 H48 Co9 N12 Na14 O202 P12 Se4 W24'
_chemical_formula_weight 9832.97
_space_group_crystal_system triclinic
_space_group_IT_number 2
_space_group_name_Hall '-P 1'
_space_group_name_H-M_alt 'P -1'
_atom_sites_solution_hydrogens geom
_atom_sites_solution_primary dual
_audit_block_doi 10.5517/ccdc.csd.cc23h17x
_audit_creation_date 2020-04-09
_audit_creation_method
;
Olex2 1.2
(compiled 2018.05.29 svn.r3508 for OlexSys, GUI svn.r5506)
;
_audit_update_record
;
2020-04-10 deposited with the CCDC.	2020-05-05 downloaded from the CCDC.
;
_cell_angle_alpha 85.5630(10)
_cell_angle_beta 86.4740(10)
_cell_angle_gamma 62.9300(10)
_cell_formula_units_Z 1
_cell_length_a 18.1321(14)
_cell_length_b 18.8474(14)
_cell_length_c 20.3150(15)
_cell_measurement_reflns_used 9965
_cell_measurement_temperature 296(2)
_cell_measurement_theta_max 27.85
_cell_measurement_theta_min 2.32
_cell_volume 6160.7(8)
_computing_cell_refinement 'SAINT v8.37A (Bruker, 2015)'
_computing_data_collection 'Bruker APEX2'
_computing_data_reduction 'SAINT v8.37A (Bruker, 2015)'
_computing_molecular_graphics 'Olex2 (Dolomanov et al., 2009)'
_computing_publication_material 'Olex2 (Dolomanov et al., 2009)'
_computing_structure_refinement 'ShelXL (Sheldrick, 2015)'
_computing_structure_solution 'ShelXT (Sheldrick, 2015)'
_diffrn_ambient_temperature 296.15
_diffrn_measured_fraction_theta_full 0.992
_diffrn_measured_fraction_theta_max 0.992
_diffrn_measurement_device_type 'Bruker APEX-II CCD'
_diffrn_measurement_method '\f and \w scans'
_diffrn_radiation_type MoK\a
_diffrn_radiation_wavelength 0.71073
_diffrn_reflns_av_R_equivalents 0.0448
_diffrn_reflns_av_unetI/netI 0.0923
_diffrn_reflns_Laue_measured_fraction_full 0.992
_diffrn_reflns_Laue_measured_fraction_max 0.992
_diffrn_reflns_limit_h_max 21
_diffrn_reflns_limit_h_min -21
_diffrn_reflns_limit_k_max 22
_diffrn_reflns_limit_k_min -22
_diffrn_reflns_limit_l_max 24
_diffrn_reflns_limit_l_min -23
_diffrn_reflns_number 31999
_diffrn_reflns_point_group_measured_fraction_full 0.992
_diffrn_reflns_point_group_measured_fraction_max 0.992
_diffrn_reflns_theta_full 25.100
_diffrn_reflns_theta_max 25.100
_diffrn_reflns_theta_min 1.534
_diffrn_standards_number 0
_exptl_absorpt_coefficient_mu 12.543
_exptl_absorpt_correction_T_max 0.7457
_exptl_absorpt_correction_T_min 0.3314
_exptl_absorpt_correction_type multi-scan
_exptl_absorpt_process_details
'SADABS-2016/2 (Bruker,2016/2) was used for absorption correction. wR2(int) was 0.1372 before and 0.0515 after correction. The Ratio of minimum to maximum transmission is 0.4444. The \l/2 correction factor is Not present.'
_exptl_crystal_colour red
_exptl_crystal_colour_primary red
_exptl_crystal_density_diffrn 2.650
_exptl_crystal_description block
_exptl_crystal_F_000 4453
_exptl_crystal_size_max 0.41
_exptl_crystal_size_mid 0.23
_exptl_crystal_size_min 0.18
_refine_diff_density_max 2.874
_refine_diff_density_min -4.915
_refine_diff_density_rms 0.339
_refine_ls_extinction_method none
_refine_ls_goodness_of_fit_ref 1.074
_refine_ls_hydrogen_treatment constr
_refine_ls_matrix_type full
_refine_ls_number_parameters 1358
_refine_ls_number_reflns 21771
_refine_ls_number_restraints 78
_refine_ls_restrained_S_all 1.076
_refine_ls_R_factor_all 0.0844
_refine_ls_R_factor_gt 0.0601
_refine_ls_shift/su_max 0.001
_refine_ls_shift/su_mean 0.000
_refine_ls_structure_factor_coef Fsqd
_refine_ls_weighting_details 'w=1/[\s^2^(Fo^2^)+(0.0916P)^2^] where P=(Fo^2^+2Fc^2^)/3'
_refine_ls_weighting_scheme calc
_refine_ls_wR_factor_gt 0.1596
_refine_ls_wR_factor_ref 0.1758
_reflns_Friedel_coverage 0.000
_reflns_number_gt 15657
_reflns_number_total 21771
_reflns_threshold_expression 'I > 2\s(I)'
_cod_data_source_file d0dt00444h2.cif
_cod_data_source_block 1950868
_cod_depositor_comments 'Adding full bibliography for 7704323--7704325.cif.'
_cod_database_code 7704323
_shelx_shelxl_version_number 2018/3
_shelx_space_group_comment
;
The symmetry employed for this shelxl refinement is uniquely defined
by the following loop, which should always be used as a source of
symmetry information in preference to the above space-group names.
They are only intended as comments.
;
_shelx_estimated_absorpt_t_max 0.211
_shelx_estimated_absorpt_t_min 0.079
_olex2_refinement_description
;
1. Fixed Uiso
 At 1.2 times of:
  All C(H,H) groups
2. Shared sites
{Co5, Na1}
{Co6, Na2}
3. Uiso/Uaniso restraints and constraints
Uanis(O34) \\sim Ueq, Uanis(C3) \\sim Ueq, Uanis(C8) \\sim Ueq, Uanis(O12W)
\\sim Ueq, Uanis(C5) \\sim Ueq, Uanis(C13) \\sim Ueq, Uanis(O2) \\sim Ueq,
Uanis(O11) \\sim Ueq, Uanis(N5) \\sim Ueq, Uanis(O22W) \\sim Ueq, Uanis(O31W)
\\sim Ueq, Uanis(O21W) \\sim Ueq, Uanis(O30W) \\sim Ueq: with sigma of 0.01 and
sigma for terminal atoms of 0.02
Uiso(Co5) = Uiso(Na1)
Uiso(Co6) = Uiso(Na2)
4. Others
 Fixed Sof: O26W(0.5) O29W(0.5) Co5(0.2) Na1(0.3) O22W(0.5) O27W(0.5)
 O28W(0.5) Co6(0.3) Na2(0.7) O32W(0.5)
5.a Secondary CH2 refined with riding coordinates:
 C1(H1A,H1B), C2(H2A,H2B), C4(H4A,H4B), C5(H5A,H5B), C7(H7A,H7B), C8(H8A,H8B),
 C10(H10A,H10B), C11(H11A,H11B), C13(H13A,H13B), C14(H14A,H14B), C16(H16A,H16B),
  C17(H17A,H17B)
;
_olex2_submission_special_instructions 'No special instructions were received'

loop_
_space_group_symop_operation_xyz
'x, y, z'
'-x, -y, -z'

loop_
_atom_site_label
_atom_site_type_symbol
_atom_site_fract_x
_atom_site_fract_y
_atom_site_fract_z
_atom_site_U_iso_or_equiv
_atom_site_adp_type
_atom_site_occupancy
_atom_site_site_symmetry_order
_atom_site_calc_flag
_atom_site_refinement_flags_posn
_atom_site_refinement_flags_adp
_atom_site_refinement_flags_occupancy
_atom_site_disorder_assembly
_atom_site_disorder_group
W1 W -0.05163(5) 0.92133(5) 0.16528(3) 0.0478(2) Uani 1 1 d . . . . .
W2 W 0.03459(4) 0.74080(4) 0.09866(3) 0.03060(17) Uani 1 1 d . . . . .
W3 W 0.12991(5) 0.55657(5) 0.20180(3) 0.0392(2) Uani 1 1 d . . . . .
W4 W 0.12207(5) 0.56666(5) 0.36813(3) 0.03545(19) Uani 1 1 d . . . . .
W5 W 0.01903(4) 0.76060(5) 0.44110(3) 0.03297(18) Uani 1 1 d . . . . .
W6 W -0.05927(4) 0.92980(4) 0.34323(3) 0.03145(17) Uani 1 1 d . . . . .
W7 W 0.74997(4) 0.57669(5) 0.32704(3) 0.03750(19) Uani 1 1 d . . . . .
W8 W 0.74667(4) 0.60740(4) 0.16056(3) 0.02952(17) Uani 1 1 d . . . . .
W9 W 0.64181(4) 0.80771(4) 0.08165(3) 0.03104(17) Uani 1 1 d . . . . .
W10 W 0.55528(5) 0.96548(5) 0.17817(3) 0.03542(18) Uani 1 1 d . . . . .
W11 W 0.56634(4) 0.93690(4) 0.35665(3) 0.03080(17) Uani 1 1 d . . . . .
W12 W 0.65590(4) 0.74931(4) 0.42669(3) 0.02744(17) Uani 1 1 d . . . . .
Se1 Se 0.07585(9) 0.74595(10) 0.26786(7) 0.0238(3) Uani 1 1 d . . . . .
Se2 Se 0.61005(9) 0.77087(10) 0.25561(7) 0.0235(3) Uani 1 1 d . . . . .
Co1 Co 0.27851(14) 0.89620(14) 0.07344(10) 0.0311(5) Uani 1 1 d . . . . .
Co2 Co 0.47489(13) 0.50161(12) 0.26074(9) 0.0230(4) Uani 1 1 d . . . . .
Co3 Co 0.26605(12) 0.90526(12) 0.44470(9) 0.0221(4) Uani 1 1 d . . . . .
Co4 Co 0.32381(11) 0.79424(11) 0.32130(9) 0.0188(4) Uani 1 1 d . . . . .
P1 P 0.1457(3) 0.8403(3) 0.10998(19) 0.0313(10) Uani 1 1 d . . . . .
P2 P 0.2874(2) 0.5560(2) 0.28045(19) 0.0242(9) Uani 1 1 d . . . . .
P3 P 0.1322(2) 0.8586(2) 0.40229(18) 0.0212(8) Uani 1 1 d . . . . .
P4 P 0.4406(3) 0.8877(3) 0.12350(19) 0.0273(9) Uani 1 1 d . . . . .
P5 P 0.6041(2) 0.5646(2) 0.24194(19) 0.0250(9) Uani 1 1 d . . . . .
P6 P 0.4502(2) 0.8450(2) 0.41024(18) 0.0197(8) Uani 1 1 d . . . . .
Na3 Na 0.2440(4) 0.6553(4) 0.4300(3) 0.0317(14) Uani 1 1 d . . . . .
Na4 Na 0.4395(4) 0.4564(4) 0.4888(3) 0.0353(15) Uani 1 1 d . . . . .
Na5 Na 0.3598(5) 0.9842(5) 0.2843(4) 0.061(2) Uani 1 1 d . . . . .
Na6 Na 0.5491(6) 0.6728(5) 0.0880(4) 0.068(2) Uani 1 1 d . . . . .
Na7 Na -0.1079(6) 0.6462(8) 0.4061(6) 0.110(4) Uani 1 1 d . . . . .
Na8 Na -0.1538(9) 1.1607(9) 0.3195(7) 0.128(5) Uani 1 1 d . . . . .
O1 O 0.4395(13) 0.4496(13) 0.0775(7) 0.108(7) Uani 1 1 d . . . . .
O1W O 0.3613(6) 0.6783(6) 0.3698(4) 0.023(2) Uani 1 1 d . . . . .
O2 O 0.4774(9) 0.4954(8) 0.1602(5) 0.053(3) Uani 1 1 d . U . . .
O2W O 0.2915(6) 0.9001(6) 0.2616(5) 0.028(2) Uani 1 1 d . . . . .
O3 O 0.2295(6) 0.5876(7) 0.3399(5) 0.029(2) Uani 1 1 d . . . . .
O3W O 0.2654(7) 0.7557(7) 0.2559(5) 0.032(3) Uani 1 1 d . . . . .
O4 O 0.0083(6) 0.7946(7) 0.3306(5) 0.030(3) Uani 1 1 d . . . . .
O4W O 0.4298(6) 0.7474(7) 0.2604(5) 0.030(3) Uani 1 1 d . . . . .
O5 O 0.1291(6) 0.7800(6) 0.4205(5) 0.024(2) Uani 1 1 d . . . . .
O5W O 0.4306(10) 0.4684(11) -0.0608(7) 0.080(5) Uani 1 1 d . . . . .
O6 O 0.0722(6) 0.9032(6) 0.3473(5) 0.031(3) Uani 1 1 d . . . . .
O6W O 0.4827(7) 0.3730(6) 0.5875(5) 0.031(3) Uani 1 1 d . . . . .
O7 O 0.1107(6) 0.6436(7) 0.1410(5) 0.031(3) Uani 1 1 d . . . . .
O7W O 0.2912(6) 0.5230(7) 0.4921(5) 0.036(3) Uani 1 1 d . . . . .
O8 O -0.0368(7) 0.8735(7) 0.4296(5) 0.034(3) Uani 1 1 d . . . . .
O9 O 0.0744(6) 0.6566(7) 0.2783(5) 0.031(3) Uani 1 1 d . . . . .
O9W O 0.2794(8) 0.6882(7) 0.5258(6) 0.047(3) Uani 1 1 d . . . . .
O10 O 0.1399(6) 0.7627(7) 0.1091(5) 0.034(3) Uani 1 1 d . . . . .
O10W O 0.4532(9) 0.3445(8) 0.4390(6) 0.057(4) Uani 1 1 d . . . . .
O11 O -0.0207(7) 0.8558(7) 0.0909(5) 0.042(3) Uani 1 1 d . U . . .
O11W O 0.4199(9) 0.6843(10) 0.1284(8) 0.080(5) Uani 1 1 d . . . . .
O12 O 0.1344(10) 1.1154(8) 0.3423(7) 0.070(4) Uani 1 1 d . . . . .
O13 O 0.0914(10) 1.1117(10) 0.1214(8) 0.088(6) Uani 1 1 d . . . . .
O13W O 0.2537(10) 1.0734(9) 0.2074(8) 0.079(5) Uani 1 1 d . . . . .
O14 O 0.0602(8) 0.7219(8) 0.0165(5) 0.046(3) Uani 1 1 d . . . . .
O15 O 0.2371(6) 0.5740(6) 0.2171(5) 0.032(3) Uani 1 1 d . . . . .
O15W O 0.5933(14) 0.3835(14) 0.0016(11) 0.128(8) Uiso 1 1 d . . . . .
O16 O 0.0980(7) 0.6598(7) 0.4146(5) 0.037(3) Uani 1 1 d . . . . .
O17 O 0.1814(8) 0.4908(8) 0.4249(5) 0.044(3) Uani 1 1 d . . . . .
O18 O -0.0331(7) 0.9388(7) 0.2522(5) 0.037(3) Uani 1 1 d . . . . .
O19 O 0.2103(7) 1.0034(8) 0.1161(6) 0.047(3) Uani 1 1 d . . . . .
O20 O -0.1520(7) 0.9263(8) 0.3328(5) 0.048(3) Uani 1 1 d . . . . .
O21 O 0.0112(7) 0.7864(7) 0.2032(5) 0.035(3) Uani 1 1 d . . . . .
O22 O 0.0758(8) 0.8971(7) 0.1528(5) 0.041(3) Uani 1 1 d . . . . .
O23 O 0.1562(8) 0.5084(7) 0.2894(5) 0.041(3) Uani 1 1 d . . . . .
O24 O 0.2278(7) 0.8313(7) 0.1315(5) 0.037(3) Uani 1 1 d . . . . .
O25 O -0.0898(7) 1.0243(8) 0.3671(5) 0.048(3) Uani 1 1 d . . . . .
O25W O 0.6141(16) 0.6591(16) -0.0270(12) 0.151(9) Uiso 1 1 d . . . . .
O26 O 0.3506(6) 0.5887(6) 0.2714(5) 0.023(2) Uani 1 1 d . . . . .
O26W O 0.326(2) 1.113(2) 0.3209(15) 0.078(9) Uiso 0.5 1 d . . . . .
O27 O 0.1940(9) 0.4755(7) 0.1560(6) 0.060(4) Uani 1 1 d . . . . .
O28 O -0.0526(8) 0.7256(9) 0.1111(6) 0.057(4) Uani 1 1 d . . . . .
O29 O -0.0681(8) 0.7448(9) 0.4379(6) 0.054(4) Uani 1 1 d . . . . .
O29W O -0.028(2) 1.134(2) 0.2698(17) 0.096(11) Uiso 0.5 1 d . . . . .
O30 O 0.0329(9) 0.5605(9) 0.2006(6) 0.060(4) Uani 1 1 d . . . . .
O31 O 0.0227(8) 0.5734(9) 0.3786(6) 0.056(4) Uani 1 1 d . . . . .
O32 O -0.1467(8) 0.9206(9) 0.1832(7) 0.069(5) Uani 1 1 d . . . . .
O33 O 0.0343(8) 0.7546(8) 0.5243(5) 0.044(3) Uani 1 1 d . . . . .
O34 O -0.0816(10) 1.0146(9) 0.1249(6) 0.083(5) Uani 1 1 d . U . . .
O35 O 0.2393(7) 1.0025(7) 0.3822(5) 0.034(3) Uani 1 1 d . . . . .
O36 O 0.2195(5) 0.8466(6) 0.3842(5) 0.022(2) Uani 1 1 d . . . . .
O37 O 0.4308(13) 0.7539(13) -0.0683(13) 0.137(9) Uani 1 1 d . . . . .
O38 O 0.3397(9) 0.8021(8) 0.0149(6) 0.053(4) Uani 1 1 d . . . . .
O39 O 0.6716(6) 0.7008(7) 0.1113(5) 0.029(2) Uani 1 1 d . . . . .
O40 O 0.5306(6) 0.7664(6) 0.4115(5) 0.024(2) Uani 1 1 d . . . . .
O41 O 0.6290(6) 0.6054(6) 0.1830(5) 0.025(2) Uani 1 1 d . . . . .
O42 O 0.5819(7) 0.9210(7) 0.0928(5) 0.035(3) Uani 1 1 d . . . . .
O43 O 0.6272(6) 0.8294(7) 0.1951(5) 0.029(2) Uani 1 1 d . . . . .
O44 O 0.4600(6) 0.9087(6) 0.3653(5) 0.026(2) Uani 1 1 d . . . . .
O45 O 0.7768(7) 0.5375(7) 0.2408(5) 0.036(3) Uani 1 1 d . . . . .
O46 O 0.6774(6) 0.6560(7) 0.3842(5) 0.031(3) Uani 1 1 d . . . . .
O47 O 0.6996(7) 0.6839(7) 0.2501(5) 0.033(3) Uani 1 1 d . . . . .
O48 O 0.5194(6) 0.8146(7) 0.1027(5) 0.029(3) Uani 1 1 d . . . . .
O49 O 0.4588(7) 0.9284(7) 0.1789(5) 0.037(3) Uani 1 1 d . . . . .
O50 O 0.5987(7) 0.8629(7) 0.4321(5) 0.033(3) Uani 1 1 d . . . . .
O51 O 0.6303(8) 0.8050(8) -0.0018(5) 0.046(3) Uani 1 1 d . . . . .
O52 O 0.6336(8) 0.5800(7) 0.3061(5) 0.038(3) Uani 1 1 d . . . . .
O53 O 0.5275(7) 0.9611(7) 0.2696(5) 0.029(2) Uani 1 1 d . . . . .
O54 O 0.6319(7) 0.8079(7) 0.3214(5) 0.030(3) Uani 1 1 d . . . . .
O55 O 0.6488(7) 0.7217(7) 0.5081(5) 0.038(3) Uani 1 1 d . . . . .
O56 O 0.7743(8) 0.5367(7) 0.1040(6) 0.049(3) Uani 1 1 d . . . . .
O57 O 0.3724(6) 0.8640(7) 0.1446(5) 0.029(3) Uani 1 1 d . . . . .
O58 O 0.6604(8) 0.9395(8) 0.3404(5) 0.042(3) Uani 1 1 d . . . . .
O59 O 0.8298(8) 0.6296(9) 0.1552(6) 0.051(4) Uani 1 1 d . . . . .
O60 O 0.7540(7) 0.7416(8) 0.4194(6) 0.047(3) Uani 1 1 d . . . . .
O61 O 0.4840(6) 0.4885(6) 0.3618(5) 0.026(2) Uani 1 1 d . . . . .
O62 O 0.5085(8) 1.0249(8) 0.3941(6) 0.052(4) Uani 1 1 d . . . . .
O63 O 0.6470(10) 0.9691(10) 0.1885(7) 0.072(5) Uani 1 1 d . . . . .
O64 O 0.7770(9) 0.4883(8) 0.3752(6) 0.064(4) Uani 1 1 d . . . . .
O65 O 0.4907(10) 1.0609(9) 0.1550(7) 0.066(4) Uani 1 1 d . . . . .
O66 O 0.7420(8) 0.7990(7) 0.0851(6) 0.049(3) Uani 1 1 d . . . . .
O67 O 0.2901(8) 0.8303(9) 0.6395(5) 0.053(4) Uani 1 1 d . . . . .
O68 O 0.3762(6) 0.8333(6) 0.3931(4) 0.022(2) Uani 1 1 d . . . . .
O69 O 0.8365(8) 0.5912(10) 0.3332(6) 0.070(5) Uani 1 1 d . . . . .
O70 O 0.5118(6) 0.5914(6) 0.2468(5) 0.025(2) Uani 1 1 d . . . . .
O71 O 0.5692(6) 0.4388(6) 0.4436(5) 0.031(3) Uani 1 1 d . . . . .
O72 O 0.2764(6) 0.8358(6) 0.5316(5) 0.031(3) Uani 1 1 d . . . . .
N1 N 0.1656(9) 0.9427(9) 0.0180(6) 0.037(4) Uani 1 1 d . . . . .
N2 N 0.4262(8) 0.4171(7) 0.2554(6) 0.028(3) Uani 1 1 d . . . . .
N3 N 0.1385(8) 0.9743(8) 0.4733(6) 0.031(3) Uani 1 1 d . . . . .
N4 N 0.3490(9) 0.9429(9) 0.0115(6) 0.038(4) Uani 1 1 d . . . . .
N5 N 0.6058(8) 0.4197(7) 0.2661(6) 0.029(3) Uani 1 1 d . U . . .
N6 N 0.3412(8) 0.9332(7) 0.5047(6) 0.027(3) Uani 1 1 d . . . . .
C1 C 0.1344(11) 0.8810(11) 0.0263(7) 0.035(4) Uani 1 1 d . . . . .
H1A H 0.165360 0.838624 -0.003335 0.042 Uiso 1 1 calc R . . . .
H1B H 0.076487 0.905167 0.014998 0.042 Uiso 1 1 calc R . . . .
C2 C 0.1045(12) 1.0218(10) 0.0420(8) 0.045(5) Uani 1 1 d . . . . .
H2A H 0.054940 1.018586 0.059156 0.053 Uiso 1 1 calc R . . . .
H2B H 0.088969 1.061627 0.005443 0.053 Uiso 1 1 calc R . . . .
C3 C 0.1407(13) 1.0468(13) 0.0955(9) 0.050(5) Uani 1 1 d . U . . .
C4 C 0.3460(10) 0.4495(10) 0.2959(9) 0.037(4) Uani 1 1 d . . . . .
H4A H 0.358160 0.437657 0.342455 0.045 Uiso 1 1 calc R . . . .
H4B H 0.313224 0.423516 0.284910 0.045 Uiso 1 1 calc R . . . .
C5 C 0.4172(13) 0.4081(13) 0.1864(10) 0.058(5) Uani 1 1 d . U . . .
H5A H 0.359037 0.425722 0.178517 0.069 Uiso 1 1 calc R . . . .
H5B H 0.446849 0.351977 0.177448 0.069 Uiso 1 1 calc R . . . .
C6 C 0.4489(13) 0.4544(13) 0.1388(9) 0.056(6) Uani 1 1 d . . . . .
C7 C 0.1001(10) 0.9161(11) 0.4735(7) 0.033(4) Uani 1 1 d . . . . .
H7A H 0.040136 0.946122 0.474920 0.040 Uiso 1 1 calc R . . . .
H7B H 0.116389 0.880484 0.512830 0.040 Uiso 1 1 calc R . . . .
C8 C 0.1024(10) 1.0427(10) 0.4246(8) 0.039(4) Uani 1 1 d . U . . .
H8A H 0.070883 1.090837 0.448148 0.046 Uiso 1 1 calc R . . . .
H8B H 0.064011 1.035102 0.398156 0.046 Uiso 1 1 calc R . . . .
C9 C 0.1647(13) 1.0547(10) 0.3791(8) 0.039(5) Uani 1 1 d . . . . .
C10 C 0.4004(11) 0.9599(11) 0.0549(9) 0.043(4) Uani 1 1 d . . . . .
H10A H 0.367559 1.012255 0.071935 0.051 Uiso 1 1 calc R . . . .
H10B H 0.446482 0.961426 0.029012 0.051 Uiso 1 1 calc R . . . .
C11 C 0.3962(16) 0.8843(17) -0.0359(9) 0.079(8) Uani 1 1 d . . . . .
H11A H 0.454239 0.870795 -0.032277 0.095 Uiso 1 1 calc R . . . .
H11B H 0.379689 0.908621 -0.079793 0.095 Uiso 1 1 calc R . . . .
C12 C 0.3877(14) 0.8080(15) -0.0292(12) 0.062(6) Uani 1 1 d . . . . .
C13 C 0.6513(10) 0.4599(10) 0.2272(8) 0.032(4) Uani 1 1 d . U . . .
H13A H 0.650272 0.453136 0.180468 0.039 Uiso 1 1 calc R . . . .
H13B H 0.708701 0.435043 0.240000 0.039 Uiso 1 1 calc R . . . .
C14 C 0.6271(10) 0.4045(9) 0.3358(7) 0.029(4) Uani 1 1 d . . . . .
H14A H 0.669519 0.420914 0.342239 0.035 Uiso 1 1 calc R . . . .
H14B H 0.650652 0.347501 0.346272 0.035 Uiso 1 1 calc R . . . .
C15 C 0.5551(10) 0.4466(10) 0.3841(8) 0.031(4) Uani 1 1 d . . . . .
C16 C 0.4272(10) 0.8767(10) 0.4940(8) 0.034(4) Uani 1 1 d . . . . .
H16A H 0.440630 0.830255 0.524148 0.041 Uiso 1 1 calc R . . . .
H16B H 0.462034 0.900905 0.504029 0.041 Uiso 1 1 calc R . . . .
C17 C 0.3128(11) 0.9276(10) 0.5723(7) 0.035(4) Uani 1 1 d . . . . .
H17A H 0.263592 0.976533 0.581887 0.042 Uiso 1 1 calc R . . . .
H17B H 0.355339 0.921140 0.602265 0.042 Uiso 1 1 calc R . . . .
C18 C 0.2928(10) 0.8564(10) 0.5834(7) 0.029(4) Uani 1 1 d . . . . .
Co5 Co 0.500000 0.500000 0.000000 0.0367(12) Uiso 0.4 2 d S T P A 1
Na1 Na 0.500000 0.500000 0.000000 0.0367(12) Uiso 0.6 2 d S T P A 2
O8W O 0.1212(8) 0.9771(7) 0.2465(5) 0.044(3) Uani 1 1 d . . . . .
O12W O 0.7820(11) 0.9237(11) 0.0579(8) 0.089(5) Uani 1 1 d . U . . .
O14W O 0.4530(10) 0.7353(9) 0.6739(8) 0.088(5) Uani 1 1 d . . . . .
O16W O 0.3645(13) 1.0789(13) 0.4611(10) 0.113(7) Uiso 1 1 d . . . . .
O17W O 0.2764(13) 0.6258(13) 0.0994(10) 0.111(6) Uiso 1 1 d . . . . .
O18W O 0.0986(13) 0.4015(13) 0.4853(10) 0.108(6) Uiso 1 1 d . . . . .
O19W O 0.1457(13) 0.7446(13) 0.6147(10) 0.116(7) Uiso 1 1 d . . . . .
O20W O -1.2960(15) 1.0807(16) 0.2543(12) 0.142(9) Uiso 1 1 d . . . . .
O21W O 0.1012(13) 1.1224(11) 0.2344(7) 0.102(6) Uani 1 1 d . U . . .
O22W O 0.0777(16) 1.2587(15) 0.3894(12) 0.051(7) Uani 0.5 1 d . U . . .
O23W O -1.0336(16) 0.5720(16) 0.0865(12) 0.144(9) Uiso 1 1 d . . . . .
O24W O 0.1681(15) 0.2539(15) 0.4692(11) 0.138(8) Uiso 1 1 d . . . . .
O30W O -0.1639(11) 0.7529(13) 0.1779(8) 0.098(6) Uani 1 1 d . U . . .
O27W O -0.103(2) 0.676(2) 0.2421(17) 0.085(10) Uiso 0.5 1 d . . . B 1
O28W O -0.174(3) 0.795(3) 0.306(2) 0.118(14) Uiso 0.5 1 d . . . C 2
O31W O -1.1361(12) 0.6877(14) 0.0428(11) 0.128(8) Uani 1 1 d . U . . .
Co6 Co -1.2479(3) 0.9378(3) 0.2643(2) 0.0509(12) Uiso 0.3 1 d . . . D 1
Na2 Na -1.2479(3) 0.9378(3) 0.2643(2) 0.0509(12) Uiso 0.7 1 d . . . E 2
O32W O 0.0268(15) 1.3576(15) 0.3055(11) 0.043(6) Uiso 0.5 1 d . . . . .

loop_
_atom_site_aniso_label
_atom_site_aniso_U_11
_atom_site_aniso_U_22
_atom_site_aniso_U_33
_atom_site_aniso_U_23
_atom_site_aniso_U_13
_atom_site_aniso_U_12
W1 0.0394(5) 0.0454(5) 0.0176(3) 0.0024(3) -0.0076(3) 0.0165(4)
W2 0.0227(4) 0.0433(5) 0.0222(3) 0.0039(3) -0.0076(3) -0.0119(3)
W3 0.0531(5) 0.0411(5) 0.0377(4) 0.0108(3) -0.0242(4) -0.0331(4)
W4 0.0409(4) 0.0468(5) 0.0333(4) 0.0153(3) -0.0143(3) -0.0336(4)
W5 0.0219(4) 0.0555(5) 0.0218(3) 0.0098(3) -0.0011(3) -0.0196(3)
W6 0.0148(3) 0.0410(4) 0.0180(3) 0.0000(3) -0.0011(2) 0.0051(3)
W7 0.0197(4) 0.0438(5) 0.0285(4) -0.0055(3) -0.0034(3) 0.0044(3)
W8 0.0205(3) 0.0360(4) 0.0272(3) -0.0065(3) 0.0055(3) -0.0085(3)
W9 0.0365(4) 0.0361(4) 0.0259(3) -0.0026(3) 0.0085(3) -0.0221(3)
W10 0.0487(5) 0.0343(4) 0.0338(4) -0.0041(3) 0.0090(3) -0.0289(4)
W11 0.0401(4) 0.0336(4) 0.0304(3) -0.0082(3) 0.0058(3) -0.0267(4)
W12 0.0235(3) 0.0430(4) 0.0225(3) -0.0053(3) -0.0009(3) -0.0203(3)
Se1 0.0140(7) 0.0323(9) 0.0207(7) 0.0060(7) -0.0027(6) -0.0074(7)
Se2 0.0216(8) 0.0294(9) 0.0230(7) -0.0041(7) 0.0014(6) -0.0144(7)
Co1 0.0382(13) 0.0322(14) 0.0235(11) 0.0074(10) -0.0054(10) -0.0172(11)
Co2 0.0286(12) 0.0143(11) 0.0223(10) -0.0003(9) -0.0021(9) -0.0063(9)
Co3 0.0219(11) 0.0147(11) 0.0236(10) -0.0035(9) 0.0043(9) -0.0033(9)
Co4 0.0161(10) 0.0134(10) 0.0211(10) -0.0004(8) 0.0000(8) -0.0018(8)
P1 0.039(3) 0.038(3) 0.0177(19) 0.0028(19) -0.0012(18) -0.018(2)
P2 0.028(2) 0.016(2) 0.029(2) 0.0044(17) -0.0118(18) -0.0097(18)
P3 0.0146(19) 0.018(2) 0.0219(19) 0.0041(16) -0.0016(15) 0.0003(16)
P4 0.031(2) 0.027(2) 0.023(2) 0.0038(18) -0.0002(18) -0.013(2)
P5 0.023(2) 0.020(2) 0.030(2) -0.0022(18) 0.0060(17) -0.0083(18)
P6 0.018(2) 0.019(2) 0.0212(18) -0.0043(16) 0.0040(16) -0.0078(17)
Na3 0.029(3) 0.029(4) 0.033(3) 0.004(3) -0.011(3) -0.010(3)
Na4 0.029(4) 0.029(4) 0.047(4) -0.004(3) 0.001(3) -0.012(3)
Na5 0.066(6) 0.046(5) 0.069(5) 0.020(4) -0.028(5) -0.024(4)
Na6 0.072(6) 0.056(6) 0.080(6) -0.003(5) -0.014(5) -0.032(5)
Na7 0.057(7) 0.161(12) 0.134(10) 0.015(9) -0.022(7) -0.068(8)
Na8 0.133(12) 0.137(13) 0.135(11) -0.017(9) 0.013(9) -0.079(10)
O1 0.141(18) 0.16(2) 0.033(8) -0.020(10) -0.029(10) -0.070(16)
O1W 0.025(6) 0.012(5) 0.024(5) 0.001(4) -0.004(4) -0.002(4)
O2 0.076(8) 0.051(7) 0.024(5) -0.011(5) -0.007(5) -0.019(6)
O2W 0.030(6) 0.019(6) 0.032(6) -0.001(5) 0.008(5) -0.009(5)
O3 0.025(6) 0.038(7) 0.027(5) 0.006(5) -0.011(5) -0.018(5)
O3W 0.032(6) 0.037(7) 0.036(6) 0.003(5) -0.009(5) -0.022(6)
O4 0.018(6) 0.042(7) 0.021(5) 0.010(5) 0.003(4) -0.007(5)
O4W 0.029(6) 0.037(7) 0.023(5) -0.009(5) 0.012(5) -0.014(5)
O5 0.019(5) 0.019(6) 0.028(5) 0.005(5) -0.001(4) -0.005(5)
O5W 0.089(13) 0.108(15) 0.058(9) -0.004(10) -0.007(9) -0.057(12)
O6 0.016(6) 0.028(7) 0.035(6) 0.015(5) -0.003(5) 0.000(5)
O6W 0.036(7) 0.023(6) 0.034(6) 0.002(5) -0.005(5) -0.013(5)
O7 0.029(6) 0.032(7) 0.031(6) 0.016(5) -0.018(5) -0.015(5)
O7W 0.023(6) 0.045(8) 0.035(6) -0.004(6) -0.009(5) -0.009(6)
O8 0.031(6) 0.051(8) 0.012(5) -0.006(5) 0.000(5) -0.010(6)
O9 0.024(6) 0.032(7) 0.037(6) 0.005(5) -0.008(5) -0.013(5)
O9W 0.062(9) 0.039(8) 0.040(7) 0.004(6) -0.027(6) -0.022(7)
O10 0.022(6) 0.051(8) 0.023(5) -0.004(5) 0.000(5) -0.011(6)
O10W 0.074(10) 0.051(9) 0.058(8) -0.011(7) 0.009(8) -0.039(8)
O11 0.040(6) 0.038(6) 0.022(5) 0.005(5) -0.011(5) 0.006(5)
O11W 0.051(10) 0.072(12) 0.090(12) 0.019(10) -0.005(9) -0.007(9)
O12 0.087(12) 0.026(8) 0.070(9) 0.033(7) -0.007(9) -0.006(8)
O13 0.084(12) 0.061(12) 0.063(10) -0.001(9) -0.029(9) 0.018(9)
O13W 0.096(13) 0.037(9) 0.087(11) 0.016(8) -0.035(10) -0.014(9)
O14 0.057(8) 0.054(9) 0.025(6) 0.006(6) -0.009(6) -0.023(7)
O15 0.028(6) 0.026(6) 0.039(6) -0.004(5) -0.007(5) -0.009(5)
O16 0.040(7) 0.052(8) 0.034(6) 0.012(6) -0.006(5) -0.034(7)
O17 0.056(8) 0.050(9) 0.036(6) 0.018(6) -0.017(6) -0.034(7)
O18 0.033(7) 0.043(8) 0.018(5) -0.003(5) 0.010(5) -0.004(6)
O19 0.031(7) 0.055(9) 0.036(7) -0.011(6) -0.008(6) -0.002(6)
O20 0.031(7) 0.060(9) 0.025(6) 0.002(6) -0.010(5) 0.004(6)
O21 0.031(6) 0.038(7) 0.011(5) 0.007(5) -0.004(5) 0.004(5)
O22 0.060(8) 0.030(7) 0.025(6) 0.001(5) 0.009(6) -0.016(6)
O23 0.069(9) 0.035(7) 0.032(6) 0.013(5) -0.028(6) -0.034(7)
O24 0.050(8) 0.052(8) 0.021(5) 0.013(5) -0.010(5) -0.034(7)
O25 0.028(7) 0.051(9) 0.034(7) 0.010(6) 0.001(5) 0.007(6)
O26 0.020(5) 0.011(5) 0.033(6) -0.001(4) -0.001(5) -0.003(4)
O27 0.095(11) 0.024(8) 0.059(8) -0.006(6) -0.026(8) -0.021(8)
O28 0.034(8) 0.102(12) 0.040(7) -0.008(8) -0.010(6) -0.034(8)
O29 0.034(8) 0.083(11) 0.036(7) 0.005(7) 0.004(6) -0.022(8)
O30 0.094(11) 0.075(11) 0.042(7) 0.020(7) -0.035(7) -0.065(10)
O31 0.054(9) 0.079(11) 0.054(8) 0.035(7) -0.017(7) -0.052(9)
O32 0.026(7) 0.083(12) 0.051(8) -0.027(8) -0.015(6) 0.021(7)
O33 0.051(8) 0.057(9) 0.021(6) 0.008(6) -0.001(6) -0.024(7)
O34 0.110(12) 0.049(9) 0.022(6) 0.003(6) -0.008(7) 0.024(8)
O35 0.036(7) 0.026(7) 0.032(6) 0.010(5) 0.002(5) -0.009(6)
O36 0.007(5) 0.021(6) 0.033(6) -0.005(5) 0.002(4) -0.001(4)
O37 0.106(17) 0.102(18) 0.19(2) -0.093(18) 0.052(17) -0.029(14)
O38 0.072(10) 0.035(8) 0.049(8) -0.004(7) -0.005(7) -0.022(8)
O39 0.021(6) 0.039(7) 0.026(5) -0.011(5) 0.014(5) -0.012(5)
O40 0.011(5) 0.025(6) 0.036(6) -0.003(5) 0.004(4) -0.008(5)
O41 0.026(6) 0.023(6) 0.028(5) -0.001(5) 0.002(5) -0.012(5)
O42 0.045(7) 0.033(7) 0.027(6) 0.006(5) 0.014(5) -0.021(6)
O43 0.027(6) 0.038(7) 0.025(5) -0.007(5) 0.011(5) -0.019(5)
O44 0.025(6) 0.020(6) 0.034(6) 0.003(5) 0.008(5) -0.013(5)
O45 0.037(7) 0.027(7) 0.022(6) -0.006(5) 0.003(5) 0.004(5)
O46 0.013(5) 0.035(7) 0.037(6) 0.007(5) -0.009(5) -0.004(5)
O47 0.032(6) 0.035(7) 0.025(6) 0.000(5) 0.000(5) -0.010(6)
O48 0.031(6) 0.039(7) 0.023(5) 0.001(5) 0.001(5) -0.022(6)
O49 0.039(7) 0.048(8) 0.025(6) -0.012(6) 0.002(5) -0.020(6)
O50 0.056(8) 0.043(8) 0.021(5) -0.003(5) 0.007(5) -0.041(7)
O51 0.056(8) 0.041(8) 0.033(6) 0.007(6) 0.006(6) -0.017(7)
O52 0.057(8) 0.021(7) 0.033(6) 0.000(5) 0.000(6) -0.015(6)
O53 0.032(6) 0.038(7) 0.022(5) -0.010(5) 0.008(5) -0.019(6)
O54 0.041(7) 0.041(7) 0.021(5) -0.009(5) 0.003(5) -0.030(6)
O55 0.035(7) 0.056(9) 0.023(6) -0.008(6) -0.001(5) -0.020(6)
O56 0.047(8) 0.033(8) 0.049(8) -0.021(6) 0.010(6) -0.001(6)
O57 0.033(6) 0.040(7) 0.020(5) 0.005(5) 0.001(5) -0.022(6)
O58 0.068(9) 0.058(9) 0.025(6) -0.001(6) -0.007(6) -0.049(8)
O59 0.038(8) 0.077(11) 0.041(7) -0.014(7) 0.012(6) -0.027(8)
O60 0.035(7) 0.064(9) 0.053(7) 0.003(7) -0.003(6) -0.034(7)
O61 0.021(6) 0.029(6) 0.023(5) -0.001(5) -0.005(5) -0.005(5)
O62 0.063(9) 0.043(9) 0.058(8) -0.018(7) 0.012(7) -0.030(8)
O63 0.096(12) 0.102(13) 0.060(9) -0.031(9) 0.036(9) -0.082(12)
O64 0.066(10) 0.036(9) 0.043(8) 0.006(7) -0.005(7) 0.017(7)
O65 0.085(12) 0.065(11) 0.056(9) -0.015(8) 0.030(8) -0.042(10)
O66 0.050(8) 0.036(8) 0.065(8) -0.003(7) 0.025(7) -0.026(7)
O67 0.049(8) 0.084(11) 0.029(7) 0.019(7) 0.002(6) -0.036(8)
O68 0.019(5) 0.022(6) 0.021(5) -0.010(4) 0.002(4) -0.005(5)
O69 0.028(7) 0.121(14) 0.041(8) -0.025(8) -0.002(6) -0.015(8)
O70 0.018(5) 0.013(6) 0.040(6) -0.005(5) 0.011(5) -0.005(4)
O71 0.033(6) 0.027(7) 0.026(6) 0.006(5) -0.014(5) -0.008(5)
O72 0.026(6) 0.021(6) 0.038(6) 0.016(5) -0.011(5) -0.007(5)
N1 0.036(8) 0.044(10) 0.031(7) 0.027(7) -0.016(6) -0.020(8)
N2 0.037(8) 0.009(7) 0.039(7) 0.001(6) -0.013(6) -0.010(6)
N3 0.035(8) 0.024(8) 0.018(6) 0.001(6) 0.006(6) -0.002(6)
N4 0.058(10) 0.041(10) 0.020(7) 0.010(7) -0.008(7) -0.027(8)
N5 0.035(6) 0.015(6) 0.033(6) 0.002(5) 0.004(5) -0.010(5)
N6 0.027(7) 0.011(7) 0.030(7) -0.009(6) 0.003(6) 0.003(6)
C1 0.042(10) 0.040(11) 0.022(8) 0.013(8) -0.010(7) -0.020(9)
C2 0.056(12) 0.018(10) 0.041(10) 0.021(8) -0.006(9) -0.004(9)
C3 0.053(9) 0.050(9) 0.030(7) 0.006(7) 0.003(7) -0.011(7)
C4 0.030(10) 0.029(10) 0.061(11) 0.016(9) -0.027(9) -0.021(8)
C5 0.061(9) 0.053(9) 0.061(9) -0.028(7) -0.011(7) -0.022(7)
C6 0.053(13) 0.059(15) 0.027(10) -0.010(10) -0.008(9) 0.001(11)
C7 0.018(8) 0.050(12) 0.029(8) 0.003(8) 0.007(7) -0.014(8)
C8 0.033(8) 0.023(7) 0.045(8) 0.002(6) 0.006(6) -0.001(6)
C9 0.076(14) 0.016(9) 0.021(8) -0.002(7) 0.014(9) -0.017(10)
C10 0.042(11) 0.030(11) 0.052(11) 0.011(9) -0.001(9) -0.014(9)
C11 0.09(2) 0.14(3) 0.028(11) -0.008(14) 0.018(12) -0.08(2)
C12 0.050(14) 0.059(16) 0.062(14) -0.025(13) 0.002(12) -0.009(12)
C13 0.029(7) 0.029(7) 0.031(7) -0.002(6) 0.013(6) -0.008(6)
C14 0.036(9) 0.017(9) 0.024(8) 0.005(7) -0.007(7) -0.003(7)
C15 0.027(9) 0.025(10) 0.035(9) 0.002(8) -0.008(8) -0.007(8)
C16 0.042(10) 0.033(10) 0.035(9) -0.007(8) -0.004(8) -0.023(9)
C17 0.040(10) 0.031(10) 0.026(8) -0.009(8) 0.017(8) -0.010(8)
C18 0.033(9) 0.035(10) 0.013(7) -0.002(7) 0.005(7) -0.010(8)
O8W 0.061(9) 0.031(7) 0.025(6) 0.002(5) 0.004(6) -0.009(6)
O12W 0.096(11) 0.093(12) 0.101(11) 0.042(9) -0.043(9) -0.064(10)
O14W 0.085(12) 0.047(11) 0.086(12) -0.001(9) -0.015(10) 0.011(9)
O21W 0.139(14) 0.074(11) 0.051(9) -0.018(8) -0.011(9) -0.008(10)
O22W 0.060(14) 0.031(12) 0.045(12) 0.000(10) 0.029(11) -0.010(11)
O30W 0.083(11) 0.155(15) 0.071(10) -0.004(10) 0.023(8) -0.071(11)
O31W 0.078(12) 0.141(16) 0.158(15) 0.045(12) -0.009(11) -0.051(11)

loop_
_atom_type_symbol
_atom_type_description
_atom_type_scat_dispersion_real
_atom_type_scat_dispersion_imag
_atom_type_scat_source
C C 0.0033 0.0016 'International Tables Vol C Tables 4.2.6.8 and 6.1.1.4'
H H 0.0000 0.0000 'International Tables Vol C Tables 4.2.6.8 and 6.1.1.4'
Co Co 0.3494 0.9721 'International Tables Vol C Tables 4.2.6.8 and 6.1.1.4'
N N 0.0061 0.0033 'International Tables Vol C Tables 4.2.6.8 and 6.1.1.4'
Na Na 0.0362 0.0249 'International Tables Vol C Tables 4.2.6.8 and 6.1.1.4'
O O 0.0106 0.0060 'International Tables Vol C Tables 4.2.6.8 and 6.1.1.4'
P P 0.1023 0.0942 'International Tables Vol C Tables 4.2.6.8 and 6.1.1.4'
Se Se -0.0929 2.2259 'International Tables Vol C Tables 4.2.6.8 and 6.1.1.4'
W W -0.8490 6.8722 'International Tables Vol C Tables 4.2.6.8 and 6.1.1.4'

loop_
_geom_angle_atom_site_label_1
_geom_angle_atom_site_label_2
_geom_angle_atom_site_label_3
_geom_angle
_geom_angle_site_symmetry_1
_geom_angle_site_symmetry_3
_geom_angle_publ_flag
O11 W1 O21 71.0(4) . . ?
O11 W1 O22 80.5(5) . . ?
O18 W1 O11 150.6(5) . . ?
O18 W1 O21 83.6(4) . . ?
O18 W1 O22 81.1(4) . . ?
O22 W1 O21 80.8(4) . . ?
O32 W1 O11 96.8(6) . . ?
O32 W1 O18 96.5(5) . . ?
O32 W1 O21 87.1(6) . . ?
O32 W1 O22 167.8(6) . . ?
O34 W1 O11 100.2(5) . . ?
O34 W1 O18 102.6(6) . . ?
O34 W1 O21 168.2(5) . . ?
O34 W1 O22 90.1(7) . . ?
O34 W1 O32 102.1(8) . . ?
O7 W2 O10 78.1(4) . . ?
O7 W2 O11 150.8(4) . . ?
O7 W2 O21 83.7(4) . . ?
O10 W2 O21 78.5(4) . . ?
O11 W2 O10 81.2(5) . . ?
O11 W2 O21 72.1(4) . . ?
O14 W2 O7 101.6(5) . . ?
O14 W2 O10 91.3(5) . . ?
O14 W2 O11 99.2(5) . . ?
O14 W2 O21 167.4(5) . . ?
O14 W2 O28 102.7(6) . . ?
O28 W2 O7 97.3(6) . . ?
O28 W2 O10 165.9(5) . . ?
O28 W2 O11 97.9(6) . . ?
O28 W2 O21 87.7(5) . . ?
O7 W3 O9 83.1(4) . . ?
O7 W3 O15 79.6(4) . . ?
O7 W3 O23 149.5(4) . . ?
O15 W3 O9 79.6(4) . . ?
O23 W3 O9 70.8(4) . . ?
O23 W3 O15 80.3(4) . . ?
O27 W3 O7 102.2(6) . . ?
O27 W3 O9 165.4(5) . . ?
O27 W3 O15 87.9(5) . . ?
O27 W3 O23 99.9(6) . . ?
O30 W3 O7 97.7(5) . . ?
O30 W3 O9 87.6(5) . . ?
O30 W3 O15 167.2(6) . . ?
O30 W3 O23 96.7(5) . . ?
O30 W3 O27 105.0(7) . . ?
O3 W4 Na3 39.6(3) . . ?
O3 W4 O9 77.9(3) . . ?
O9 W4 Na3 94.9(3) . . ?
O16 W4 Na3 44.6(3) . . ?
O16 W4 O3 78.3(4) . . ?
O16 W4 O9 83.8(4) . . ?
O16 W4 O23 151.0(4) . . ?
O17 W4 Na3 80.3(4) . . ?
O17 W4 O3 90.1(5) . . ?
O17 W4 O9 165.7(5) . . ?
O17 W4 O16 101.5(5) . . ?
O17 W4 O23 99.2(5) . . ?
O17 W4 O31 104.6(5) . . ?
O23 W4 Na3 121.0(3) . . ?
O23 W4 O3 81.6(4) . . ?
O23 W4 O9 71.6(4) . . ?
O31 W4 Na3 139.1(5) . . ?
O31 W4 O3 165.0(5) . . ?
O31 W4 O9 87.9(5) . . ?
O31 W4 O16 95.6(6) . . ?
O31 W4 O23 98.7(6) . . ?
O4 W5 Na3 92.9(3) . . ?
O5 W5 Na3 37.8(3) . . ?
O5 W5 O4 78.7(3) . . ?
O8 W5 Na3 120.3(3) . . ?
O8 W5 O4 71.6(4) . . ?
O8 W5 O5 82.5(4) . . ?
O16 W5 Na3 44.5(3) . . ?
O16 W5 O4 84.6(4) . . ?
O16 W5 O5 78.2(4) . . ?
O16 W5 O8 151.9(4) . . ?
O29 W5 Na3 141.4(5) . . ?
O29 W5 O4 88.6(5) . . ?
O29 W5 O5 166.9(5) . . ?
O29 W5 O8 96.8(6) . . ?
O29 W5 O16 97.4(6) . . ?
O33 W5 Na3 83.8(4) . . ?
O33 W5 O4 165.1(5) . . ?
O33 W5 O5 90.0(5) . . ?
O33 W5 O8 97.5(5) . . ?
O33 W5 O16 102.8(5) . . ?
O33 W5 O29 103.0(5) . . ?
O6 W6 O4 77.5(4) . . ?
O8 W6 O4 70.5(4) . . ?
O8 W6 O6 82.1(4) . . ?
O18 W6 O4 85.0(4) . . ?
O18 W6 O6 79.4(4) . . ?
O18 W6 O8 151.9(5) . . ?
O20 W6 O4 88.1(5) . . ?
O20 W6 O6 165.3(5) . . ?
O20 W6 O8 96.2(5) . . ?
O20 W6 O18 96.5(5) . . ?
O25 W6 O4 165.0(5) . . ?
O25 W6 O6 90.8(5) . . ?
O25 W6 O8 98.9(5) . . ?
O25 W6 O18 102.2(5) . . ?
O25 W6 O20 103.8(6) . . ?
O45 W7 O47 71.2(4) . . ?
O45 W7 O52 81.2(4) . . ?
O46 W7 O45 149.1(4) . . ?
O46 W7 O47 81.7(4) . . ?
O46 W7 O52 79.5(4) . . ?
O52 W7 O47 79.5(4) . . ?
O64 W7 O45 101.0(5) . . ?
O64 W7 O46 103.1(5) . . ?
O64 W7 O47 167.9(6) . . ?
O64 W7 O52 90.4(6) . . ?
O69 W7 O45 95.9(5) . . ?
O69 W7 O46 98.2(6) . . ?
O69 W7 O47 88.9(6) . . ?
O69 W7 O52 168.3(6) . . ?
O69 W7 O64 101.3(8) . . ?
O39 W8 Na6 44.1(3) . . ?
O39 W8 O41 78.1(4) . . ?
O39 W8 O45 151.5(4) . . ?
O39 W8 O47 85.5(4) . . ?
O41 W8 Na6 40.4(3) . . ?
O41 W8 O47 78.4(4) . . ?
O45 W8 Na6 121.2(4) . . ?
O45 W8 O41 81.2(4) . . ?
O45 W8 O47 71.1(4) . . ?
O47 W8 Na6 97.0(3) . . ?
O56 W8 Na6 81.0(5) . . ?
O56 W8 O39 101.3(5) . . ?
O56 W8 O41 92.1(5) . . ?
O56 W8 O45 98.9(5) . . ?
O56 W8 O47 167.1(5) . . ?
O56 W8 O59 102.3(6) . . ?
O59 W8 Na6 139.5(5) . . ?
O59 W8 O39 96.7(5) . . ?
O59 W8 O41 165.4(5) . . ?
O59 W8 O45 98.4(6) . . ?
O59 W8 O47 87.6(5) . . ?
O39 W9 Na6 43.0(3) . . ?
O39 W9 O42 151.3(4) . . ?
O39 W9 O43 83.6(4) . . ?
O39 W9 O48 79.7(4) . . ?
O42 W9 Na6 125.0(3) . . ?
O42 W9 O43 71.3(4) . . ?
O42 W9 O48 82.1(4) . . ?
O43 W9 Na6 96.7(3) . . ?
O48 W9 Na6 43.0(3) . . ?
O48 W9 O43 79.7(3) . . ?
O51 W9 Na6 80.3(4) . . ?
O51 W9 O39 101.6(5) . . ?
O51 W9 O42 100.6(5) . . ?
O51 W9 O43 167.9(5) . . ?
O51 W9 O48 90.3(5) . . ?
O51 W9 O66 103.1(6) . . ?
O66 W9 Na6 136.6(4) . . ?
O66 W9 O39 95.2(5) . . ?
O66 W9 O42 97.3(5) . . ?
O66 W9 O43 87.2(5) . . ?
O66 W9 O48 166.4(5) . . ?
O42 W10 O43 72.7(4) . . ?
O42 W10 O49 82.9(4) . . ?
O49 W10 O43 77.4(4) . . ?
O53 W10 O42 151.9(4) . . ?
O53 W10 O43 83.4(4) . . ?
O53 W10 O49 77.4(4) . . ?
O63 W10 O42 97.5(5) . . ?
O63 W10 O43 87.4(6) . . ?
O63 W10 O49 163.9(7) . . ?
O63 W10 O53 96.0(5) . . ?
O65 W10 O42 99.1(6) . . ?
O65 W10 O43 167.9(5) . . ?
O65 W10 O49 93.0(6) . . ?
O65 W10 O53 101.8(6) . . ?
O65 W10 O63 102.7(7) . . ?
O44 W11 O54 80.9(4) . . ?
O50 W11 O44 80.4(4) . . ?
O50 W11 O54 70.8(4) . . ?
O53 W11 O44 78.2(4) . . ?
O53 W11 O50 148.2(4) . . ?
O53 W11 O54 82.7(4) . . ?
O58 W11 O44 167.2(5) . . ?
O58 W11 O50 97.8(5) . . ?
O58 W11 O53 97.8(4) . . ?
O58 W11 O54 86.5(5) . . ?
O62 W11 O44 90.6(5) . . ?
O62 W11 O50 100.7(6) . . ?
O62 W11 O53 102.8(6) . . ?
O62 W11 O54 168.8(5) . . ?
O62 W11 O58 102.2(6) . . ?
O40 W12 O54 78.2(4) . . ?
O46 W12 O40 78.5(4) . . ?
O46 W12 O50 150.7(4) . . ?
O46 W12 O54 83.8(4) . . ?
O50 W12 O40 81.7(4) . . ?
O50 W12 O54 71.2(4) . . ?
O55 W12 O40 90.6(4) . . ?
O55 W12 O46 102.4(5) . . ?
O55 W12 O50 99.1(5) . . ?
O55 W12 O54 166.0(5) . . ?
O55 W12 O60 102.7(5) . . ?
O60 W12 O40 166.7(5) . . ?
O60 W12 O46 97.8(5) . . ?
O60 W12 O50 96.6(5) . . ?
O60 W12 O54 88.7(5) . . ?
O9 Se1 O4 99.6(5) . . ?
O9 Se1 O21 99.4(5) . . ?
O21 Se1 O4 99.2(5) . . ?
O43 Se2 O47 101.1(5) . . ?
O43 Se2 O54 98.1(5) . . ?
O54 Se2 O47 99.4(5) . . ?
O19 Co1 O24 96.7(5) . . ?
O19 Co1 O57 90.1(4) . . ?
O19 Co1 N1 79.5(5) . . ?
O19 Co1 N4 92.5(5) . . ?
O24 Co1 O57 89.5(4) . . ?
O24 Co1 N1 85.5(4) . . ?
O24 Co1 N4 169.9(6) . . ?
O38 Co1 O19 169.3(5) . . ?
O38 Co1 O24 90.4(5) . . ?
O38 Co1 O57 97.9(5) . . ?
O38 Co1 N1 93.2(6) . . ?
O38 Co1 N4 81.1(6) . . ?
O57 Co1 N1 167.9(5) . . ?
O57 Co1 N4 86.4(4) . . ?
N4 Co1 N1 100.2(5) . . ?
O2 Co2 O26 97.5(5) . . ?
O2 Co2 O61 170.9(5) . . ?
O2 Co2 O70 89.2(5) . . ?
O2 Co2 N2 80.3(5) . . ?
O2 Co2 N5 91.9(5) . . ?
O26 Co2 N2 86.4(4) . . ?
O26 Co2 N5 169.7(4) . . ?
O61 Co2 O26 89.7(4) . . ?
O61 Co2 O70 96.5(4) . . ?
O61 Co2 N2 94.7(4) . . ?
O61 Co2 N5 81.4(4) . . ?
O70 Co2 O26 89.8(4) . . ?
O70 Co2 N2 168.2(4) . . ?
O70 Co2 N5 86.0(4) . . ?
N2 Co2 N5 99.5(5) . . ?
O35 Co3 O36 96.3(4) . . ?
O35 Co3 O68 94.0(4) . . ?
O35 Co3 O72 160.4(5) . . ?
O35 Co3 N3 81.1(5) . . ?
O35 Co3 N6 93.2(5) . . ?
O68 Co3 O36 80.6(3) . . ?
O68 Co3 N3 163.8(4) . . ?
O68 Co3 N6 86.7(4) . . ?
O72 Co3 O36 97.8(4) . . ?
O72 Co3 O68 101.6(4) . . ?
O72 Co3 N3 86.8(4) . . ?
O72 Co3 N6 76.2(4) . . ?
N3 Co3 O36 84.6(4) . . ?
N6 Co3 O36 164.6(4) . . ?
N6 Co3 N3 108.9(5) . . ?
O2W Co4 O1W 172.2(4) . . ?
O2W Co4 O68 92.0(4) . . ?
O3W Co4 O1W 84.5(4) . . ?
O3W Co4 O2W 89.9(4) . . ?
O3W Co4 O68 175.7(4) . . ?
O4W Co4 O1W 89.5(4) . . ?
O4W Co4 O2W 84.9(4) . . ?
O4W Co4 O3W 88.4(4) . . ?
O4W Co4 O36 176.4(4) . . ?
O4W Co4 O68 95.7(4) . . ?
O36 Co4 O1W 92.6(4) . . ?
O36 Co4 O2W 93.3(4) . . ?
O36 Co4 O3W 94.7(4) . . ?
O36 Co4 O68 81.3(4) . . ?
O68 Co4 O1W 94.0(4) . . ?
O10 P1 C1 106.4(7) . . ?
O22 P1 O10 109.4(6) . . ?
O22 P1 C1 109.6(8) . . ?
O24 P1 O10 114.6(7) . . ?
O24 P1 O22 110.4(7) . . ?
O24 P1 C1 106.2(7) . . ?
O3 P2 O15 110.3(6) . . ?
O3 P2 O26 112.8(5) . . ?
O3 P2 C4 107.0(7) . . ?
O15 P2 C4 109.9(7) . . ?
O26 P2 O15 110.4(6) . . ?
O26 P2 C4 106.2(6) . . ?
O5 P3 Na3 33.5(4) . . ?
O5 P3 C7 107.7(7) . . ?
O6 P3 Na3 127.6(5) . . ?
O6 P3 O5 108.9(6) . . ?
O6 P3 C7 109.1(7) . . ?
O36 P3 Na3 78.9(4) . . ?
O36 P3 O5 112.3(6) . . ?
O36 P3 O6 112.2(6) . . ?
O36 P3 C7 106.4(6) . . ?
C7 P3 Na3 116.4(6) . . ?
O48 P4 O49 110.5(6) . . ?
O48 P4 C10 110.9(7) . . ?
O49 P4 C10 107.9(8) . . ?
O57 P4 O48 110.3(6) . . ?
O57 P4 O49 111.4(6) . . ?
O57 P4 C10 105.6(7) . . ?
O41 P5 O52 110.0(6) . . ?
O41 P5 C13 106.6(6) . . ?
O52 P5 C13 111.7(7) . . ?
O70 P5 O41 112.4(6) . . ?
O70 P5 O52 110.0(6) . . ?
O70 P5 C13 106.0(6) . . ?
O40 P6 Na5 130.9(4) . . ?
O40 P6 C16 107.0(7) . . ?
O44 P6 Na5 36.9(4) . . ?
O44 P6 O40 111.1(6) . . ?
O44 P6 C16 109.8(7) . . ?
O68 P6 Na5 75.6(4) . . ?
O68 P6 O40 112.1(5) . . ?
O68 P6 O44 112.4(6) . . ?
O68 P6 C16 104.0(6) . . ?
C16 P6 Na5 118.2(6) . . ?
W4 Na3 Na4 98.83(17) . . ?
W5 Na3 W4 60.20(9) . . ?
W5 Na3 Na4 143.46(19) . . ?
P3 Na3 W4 106.65(16) . . ?
P3 Na3 W5 56.57(11) . . ?
P3 Na3 Na4 154.5(2) . . ?
O1W Na3 W4 128.3(3) . . ?
O1W Na3 W5 136.7(3) . . ?
O1W Na3 P3 83.2(3) . . ?
O1W Na3 Na4 79.8(3) . . ?
O1W Na3 O16 143.9(4) . . ?
O3 Na3 W4 35.5(2) . . ?
O3 Na3 W5 87.3(3) . . ?
O3 Na3 P3 110.2(3) . . ?
O3 Na3 Na4 89.7(3) . . ?
O3 Na3 O1W 93.0(4) . . ?
O3 Na3 O7W 84.6(4) . . ?
O3 Na3 O16 61.8(4) . . ?
O5 Na3 W4 89.1(3) . . ?
O5 Na3 W5 35.3(2) . . ?
O5 Na3 P3 21.2(2) . . ?
O5 Na3 Na4 166.7(3) . . ?
O5 Na3 O1W 103.6(4) . . ?
O5 Na3 O3 102.8(4) . . ?
O5 Na3 O7W 140.9(4) . . ?
O5 Na3 O16 62.1(4) . . ?
O7W Na3 W4 74.8(3) . . ?
O7W Na3 W5 108.7(3) . . ?
O7W Na3 P3 156.9(4) . . ?
O7W Na3 Na4 34.8(3) . . ?
O7W Na3 O1W 114.5(4) . . ?
O7W Na3 O16 89.9(4) . . ?
O9W Na3 W4 142.4(4) . . ?
O9W Na3 W5 101.7(4) . . ?
O9W Na3 P3 84.1(4) . . ?
O9W Na3 Na4 76.4(4) . . ?
O9W Na3 O1W 88.1(4) . . ?
O9W Na3 O3 165.7(5) . . ?
O9W Na3 O5 90.8(5) . . ?
O9W Na3 O7W 81.9(4) . . ?
O9W Na3 O16 122.9(5) . . ?
O16 Na3 W4 30.5(3) . . ?
O16 Na3 W5 29.9(3) . . ?
O16 Na3 P3 82.4(3) . . ?
O16 Na3 Na4 122.1(3) . . ?
Na4 Na4 Na3 95.8(3) 2_666 . ?
O6W Na4 Na3 137.2(4) . . ?
O6W Na4 Na4 93.2(4) . 2_666 ?
O6W Na4 O7W 107.5(4) . . ?
O6W Na4 O61 146.2(4) . . ?
O6W Na4 O71 84.8(4) . 2_666 ?
O6W Na4 C15 121.1(5) . . ?
O7W Na4 Na3 36.6(3) . . ?
O7W Na4 Na4 124.7(4) . 2_666 ?
O7W Na4 O61 104.7(4) . . ?
O7W Na4 O71 86.0(4) . 2_666 ?
O7W Na4 C15 130.6(5) . . ?
O10W Na4 Na3 113.4(4) . . ?
O10W Na4 Na4 136.6(5) . 2_666 ?
O10W Na4 O6W 86.6(5) . . ?
O10W Na4 O7W 96.2(5) . . ?
O10W Na4 O61 80.0(4) . . ?
O10W Na4 O71 90.8(5) . . ?
O10W Na4 O71 171.4(5) . 2_666 ?
O10W Na4 C15 79.3(5) . . ?
O61 Na4 Na3 76.3(3) . . ?
O61 Na4 Na4 76.5(3) . 2_666 ?
O61 Na4 C15 25.9(4) . . ?
O71 Na4 Na3 73.2(3) 2_666 . ?
O71 Na4 Na3 116.3(3) . . ?
O71 Na4 Na4 46.5(3) . 2_666 ?
O71 Na4 Na4 44.6(3) 2_666 2_666 ?
O71 Na4 O6W 100.0(4) . . ?
O71 Na4 O7W 152.0(5) . . ?
O71 Na4 O61 49.8(3) . . ?
O71 Na4 O61 107.6(4) 2_666 . ?
O71 Na4 O71 91.1(4) . 2_666 ?
O71 Na4 C15 105.6(5) 2_666 . ?
O71 Na4 C15 25.3(4) . . ?
C15 Na4 Na3 100.2(4) . . ?
C15 Na4 Na4 63.9(4) . 2_666 ?
O2W Na5 P6 84.7(3) . . ?
O2W Na5 O35 70.9(4) . . ?
O2W Na5 O49 88.7(4) . . ?
O2W Na5 O53 133.1(5) . . ?
O13W Na5 P6 159.3(5) . . ?
O13W Na5 O2W 78.8(5) . . ?
O13W Na5 O35 90.9(5) . . ?
O13W Na5 O49 86.9(5) . . ?
O13W Na5 O53 121.3(5) . . ?
O26W Na5 P6 108.8(8) . . ?
O26W Na5 O2W 140.0(9) . . ?
O26W Na5 O13W 77.3(9) . . ?
O26W Na5 O35 78.0(8) . . ?
O26W Na5 O44 97.1(9) . . ?
O26W Na5 O49 121.2(8) . . ?
O26W Na5 O53 86.8(8) . . ?
O35 Na5 P6 71.7(3) . . ?
O35 Na5 O53 140.4(4) . . ?
O44 Na5 P6 22.5(2) . . ?
O44 Na5 O2W 105.5(4) . . ?
O44 Na5 O13W 174.3(6) . . ?
O44 Na5 O35 87.1(4) . . ?
O44 Na5 O49 96.8(5) . . ?
O44 Na5 O53 58.5(3) . . ?
O49 Na5 P6 105.4(4) . . ?
O49 Na5 O35 159.5(5) . . ?
O49 Na5 O53 54.7(3) . . ?
O53 Na5 P6 79.2(3) . . ?
W8 Na6 W9 60.86(13) . . ?
O5W Na6 W8 96.7(5) 2_665 . ?
O5W Na6 W9 145.8(5) 2_665 . ?
O11W Na6 W8 134.0(5) . . ?
O11W Na6 W9 132.6(5) . . ?
O11W Na6 O5W 81.6(6) . 2_665 ?
O11W Na6 O25W 132.3(8) . . ?
O11W Na6 O39 144.6(6) . . ?
O11W Na6 O41 98.6(5) . . ?
O11W Na6 O48 96.9(6) . . ?
O25W Na6 W8 91.2(6) . . ?
O25W Na6 W9 76.8(6) . . ?
O25W Na6 O5W 78.3(7) . 2_665 ?
O25W Na6 O39 81.1(6) . . ?
O39 Na6 W8 31.0(3) . . ?
O39 Na6 W9 29.9(3) . . ?
O39 Na6 O5W 122.6(6) . 2_665 ?
O41 Na6 W8 36.0(2) . . ?
O41 Na6 W9 88.4(3) . . ?
O41 Na6 O5W 85.1(5) . 2_665 ?
O41 Na6 O25W 121.9(8) . . ?
O41 Na6 O39 62.4(4) . . ?
O41 Na6 O48 101.4(4) . . ?
O48 Na6 W8 88.9(3) . . ?
O48 Na6 W9 36.3(3) . . ?
O48 Na6 O5W 173.4(6) . 2_665 ?
O48 Na6 O25W 98.3(7) . . ?
O48 Na6 O39 61.8(4) . . ?
O31 Na7 O29 87.0(5) . . ?
O31 Na7 O60 168.7(7) . 1_455 ?
O31 Na7 O69 96.7(7) . 1_455 ?
O31 Na7 O18W 96.3(7) . 2_566 ?
O60 Na7 O29 87.7(6) 1_455 . ?
O60 Na7 O69 83.8(5) 1_455 1_455 ?
O69 Na7 O29 154.0(8) 1_455 . ?
O18W Na7 O29 89.0(7) 2_566 . ?
O18W Na7 O60 93.6(7) 2_566 1_455 ?
O18W Na7 O69 116.0(8) 2_566 1_455 ?
O25 Na8 O67 87.7(6) . 2_576 ?
O29W Na8 O25 87.3(11) . . ?
O29W Na8 O67 169.0(12) . 2_576 ?
O29W Na8 O19W 91.2(11) . 2_576 ?
O19W Na8 O25 114.4(8) 2_576 . ?
O19W Na8 O67 99.8(8) 2_576 2_576 ?
C6 O1 Co5 119.4(16) . . ?
C6 O1 Na1 119.4(16) . . ?
Co4 O1W Na3 115.4(4) . . ?
C6 O2 Co2 117.4(13) . . ?
Co4 O2W Na5 117.0(5) . . ?
W4 O3 Na3 104.9(4) . . ?
P2 O3 W4 126.4(6) . . ?
P2 O3 Na3 128.3(5) . . ?
W5 O4 W6 94.9(4) . . ?
Se1 O4 W5 128.2(6) . . ?
Se1 O4 W6 127.3(5) . . ?
W5 O5 Na3 106.9(4) . . ?
P3 O5 W5 127.9(6) . . ?
P3 O5 Na3 125.2(5) . . ?
Co5 O5W Na6 129.7(8) . 2_665 ?
P3 O6 W6 128.1(6) . . ?
W3 O7 W2 149.0(6) . . ?
Na4 O7W Na3 108.6(5) . . ?
W5 O8 W6 122.9(5) . . ?
W4 O9 W3 93.4(4) . . ?
Se1 O9 W3 124.6(5) . . ?
Se1 O9 W4 126.3(5) . . ?
P1 O10 W2 130.6(7) . . ?
W1 O11 W2 123.4(5) . . ?
P2 O15 W3 128.8(6) . . ?
W4 O16 Na3 104.9(5) . . ?
W5 O16 W4 148.2(6) . . ?
W5 O16 Na3 105.6(5) . . ?
W6 O18 W1 145.5(7) . . ?
C3 O19 Co1 118.0(13) . . ?
W6 O20 Co6 147.7(7) . 1_655 ?
W2 O21 W1 93.6(3) . . ?
Se1 O21 W1 126.4(6) . . ?
Se1 O21 W2 126.4(6) . . ?
P1 O22 W1 131.7(7) . . ?
W3 O23 W4 124.2(6) . . ?
P1 O24 Co1 115.8(6) . . ?
W6 O25 Na8 138.7(7) . . ?
P2 O26 Co2 115.0(5) . . ?
W5 O29 Na7 140.6(8) . . ?
W4 O31 Na7 147.6(9) . . ?
W1 O32 Co6 144.9(7) . 1_655 ?
Co3 O35 Na5 114.9(5) . . ?
C9 O35 Co3 118.0(10) . . ?
C9 O35 Na5 124.1(10) . . ?
Co4 O36 Co3 97.9(4) . . ?
P3 O36 Co3 115.2(5) . . ?
P3 O36 Co4 146.9(6) . . ?
C12 O38 Co1 117.7(14) . . ?
W8 O39 Na6 104.9(5) . . ?
W9 O39 W8 147.4(6) . . ?
W9 O39 Na6 107.1(5) . . ?
P6 O40 W12 127.8(5) . . ?
W8 O41 Na6 103.6(4) . . ?
P5 O41 W8 129.0(6) . . ?
P5 O41 Na6 127.2(6) . . ?
W10 O42 W9 122.7(5) . . ?
W10 O43 W9 93.3(4) . . ?
Se2 O43 W9 125.6(5) . . ?
Se2 O43 W10 127.5(5) . . ?
W11 O44 Na5 111.2(4) . . ?
P6 O44 W11 128.0(6) . . ?
P6 O44 Na5 120.5(5) . . ?
W7 O45 W8 122.9(6) . . ?
W12 O46 W7 146.5(6) . . ?
W8 O47 W7 94.8(4) . . ?
Se2 O47 W7 127.6(5) . . ?
Se2 O47 W8 126.3(5) . . ?
W9 O48 Na6 100.8(5) . . ?
P4 O48 W9 127.0(6) . . ?
P4 O48 Na6 132.2(6) . . ?
W10 O49 Na5 108.5(4) . . ?
P4 O49 W10 126.9(6) . . ?
P4 O49 Na5 124.1(6) . . ?
W11 O50 W12 123.9(5) . . ?
P5 O52 W7 129.9(7) . . ?
W10 O53 Na5 109.0(4) . . ?
W11 O53 W10 146.5(6) . . ?
W11 O53 Na5 104.0(4) . . ?
W12 O54 W11 94.1(3) . . ?
Se2 O54 W11 128.5(6) . . ?
Se2 O54 W12 125.8(5) . . ?
P4 O57 Co1 114.6(5) . . ?
W11 O58 Co6 145.9(6) . 1_755 ?
W12 O60 Na7 140.7(8) . 1_655 ?
Co2 O61 Na4 154.8(5) . . ?
C15 O61 Co2 116.8(10) . . ?
C15 O61 Na4 81.0(9) . . ?
W10 O63 Co6 143.2(7) . 1_755 ?
C18 O67 Na8 116.4(11) . 2_576 ?
Co3 O68 Co4 98.2(4) . . ?
P6 O68 Co3 113.8(5) . . ?
P6 O68 Co4 145.7(6) . . ?
W7 O69 Na7 139.3(7) . 1_655 ?
P5 O70 Co2 116.3(6) . . ?
Na4 O71 Na4 88.9(4) . 2_666 ?
C15 O71 Na4 100.2(9) . . ?
C15 O71 Na4 125.6(10) . 2_666 ?
C18 O72 Co3 118.9(10) . . ?
C1 N1 Co1 106.7(9) . . ?
C2 N1 Co1 110.1(10) . . ?
C2 N1 C1 112.9(13) . . ?
C4 N2 Co2 105.8(8) . . ?
C5 N2 Co2 108.7(11) . . ?
C5 N2 C4 114.6(13) . . ?
C7 N3 Co3 105.0(9) . . ?
C8 N3 Co3 107.4(9) . . ?
C8 N3 C7 113.7(13) . . ?
C10 N4 Co1 107.4(9) . . ?
C11 N4 Co1 107.5(11) . . ?
C11 N4 C10 113.8(16) . . ?
C13 N5 Co2 106.6(9) . . ?
C14 N5 Co2 107.8(9) . . ?
C14 N5 C13 112.3(12) . . ?
C16 N6 Co3 108.8(9) . . ?
C16 N6 C17 112.0(13) . . ?
C17 N6 Co3 105.9(9) . . ?
P1 C1 H1A 109.6 . . ?
P1 C1 H1B 109.6 . . ?
N1 C1 P1 110.3(10) . . ?
N1 C1 H1A 109.6 . . ?
N1 C1 H1B 109.6 . . ?
H1A C1 H1B 108.1 . . ?
N1 C2 H2A 109.5 . . ?
N1 C2 H2B 109.5 . . ?
N1 C2 C3 110.8(15) . . ?
H2A C2 H2B 108.1 . . ?
C3 C2 H2A 109.5 . . ?
C3 C2 H2B 109.5 . . ?
O13 C3 C2 115.3(18) . . ?
O19 C3 O13 122.8(19) . . ?
O19 C3 C2 121.6(19) . . ?
P2 C4 H4A 109.4 . . ?
P2 C4 H4B 109.4 . . ?
N2 C4 P2 111.0(10) . . ?
N2 C4 H4A 109.4 . . ?
N2 C4 H4B 109.4 . . ?
H4A C4 H4B 108.0 . . ?
N2 C5 H5A 108.8 . . ?
N2 C5 H5B 108.8 . . ?
N2 C5 C6 113.7(14) . . ?
H5A C5 H5B 107.7 . . ?
C6 C5 H5A 108.8 . . ?
C6 C5 H5B 108.8 . . ?
O1 C6 C5 115(2) . . ?
O1 C6 Na1 39.4(12) . . ?
O2 C6 O1 125(2) . . ?
O2 C6 C5 119.7(16) . . ?
O2 C6 Na1 86.3(13) . . ?
C5 C6 Na1 153.6(13) . . ?
P3 C7 H7A 109.3 . . ?
P3 C7 H7B 109.3 . . ?
N3 C7 P3 111.6(9) . . ?
N3 C7 H7A 109.3 . . ?
N3 C7 H7B 109.3 . . ?
H7A C7 H7B 108.0 . . ?
N3 C8 H8A 108.6 . . ?
N3 C8 H8B 108.6 . . ?
N3 C8 C9 114.5(14) . . ?
H8A C8 H8B 107.6 . . ?
C9 C8 H8A 108.6 . . ?
C9 C8 H8B 108.6 . . ?
O12 C9 O35 128.6(17) . . ?
O12 C9 C8 113.8(18) . . ?
O35 C9 C8 117.6(15) . . ?
P4 C10 H10A 108.8 . . ?
P4 C10 H10B 108.8 . . ?
N4 C10 P4 113.6(11) . . ?
N4 C10 H10A 108.8 . . ?
N4 C10 H10B 108.8 . . ?
H10A C10 H10B 107.7 . . ?
N4 C11 H11A 108.3 . . ?
N4 C11 H11B 108.3 . . ?
N4 C11 C12 116.1(16) . . ?
H11A C11 H11B 107.4 . . ?
C12 C11 H11A 108.3 . . ?
C12 C11 H11B 108.3 . . ?
O37 C12 C11 118(2) . . ?
O38 C12 O37 125(2) . . ?
O38 C12 C11 117.7(19) . . ?
P5 C13 H13A 109.5 . . ?
P5 C13 H13B 109.5 . . ?
N5 C13 P5 110.5(10) . . ?
N5 C13 H13A 109.5 . . ?
N5 C13 H13B 109.5 . . ?
H13A C13 H13B 108.1 . . ?
N5 C14 H14A 108.5 . . ?
N5 C14 H14B 108.5 . . ?
N5 C14 C15 115.1(13) . . ?
H14A C14 H14B 107.5 . . ?
C15 C14 H14A 108.5 . . ?
C15 C14 H14B 108.5 . . ?
O61 C15 Na4 73.1(9) . . ?
O61 C15 C14 118.8(13) . . ?
O71 C15 Na4 54.5(8) . . ?
O71 C15 O61 122.6(15) . . ?
O71 C15 C14 118.6(14) . . ?
C14 C15 Na4 155.7(11) . . ?
P6 C16 H16A 109.0 . . ?
P6 C16 H16B 109.0 . . ?
N6 C16 P6 112.7(11) . . ?
N6 C16 H16A 109.0 . . ?
N6 C16 H16B 109.0 . . ?
H16A C16 H16B 107.8 . . ?
N6 C17 H17A 109.5 . . ?
N6 C17 H17B 109.5 . . ?
N6 C17 C18 110.6(12) . . ?
H17A C17 H17B 108.1 . . ?
C18 C17 H17A 109.5 . . ?
C18 C17 H17B 109.5 . . ?
O67 C18 O72 128.0(16) . . ?
O67 C18 C17 118.6(14) . . ?
O72 C18 C17 113.3(12) . . ?
O1 Co5 O1 180.0 2_665 . ?
O5W Co5 O1 99.9(5) . 2_665 ?
O5W Co5 O1 80.1(5) 2_665 2_665 ?
O5W Co5 O1 80.1(5) . . ?
O5W Co5 O1 99.9(5) 2_665 . ?
O5W Co5 O5W 180.0 . 2_665 ?
O15W Co5 O1 83.4(8) 2_665 2_665 ?
O15W Co5 O1 96.6(8) . 2_665 ?
O15W Co5 O1 96.6(8) 2_665 . ?
O15W Co5 O1 83.4(8) . . ?
O15W Co5 O5W 89.8(8) 2_665 2_665 ?
O15W Co5 O5W 89.8(8) . . ?
O15W Co5 O5W 90.2(8) . 2_665 ?
O15W Co5 O5W 90.2(8) 2_665 . ?
O15W Co5 O15W 180.0 . 2_665 ?
O1 Na1 O1 180.0 2_665 . ?
O1 Na1 C6 21.2(5) . . ?
O1 Na1 C6 21.2(5) 2_665 2_665 ?
O1 Na1 C6 158.8(5) . 2_665 ?
O1 Na1 C6 158.8(5) 2_665 . ?
O5W Na1 O1 99.9(5) . 2_665 ?
O5W Na1 O1 80.1(5) 2_665 2_665 ?
O5W Na1 O1 99.9(5) 2_665 . ?
O5W Na1 O1 80.1(5) . . ?
O5W Na1 O5W 180.0 . 2_665 ?
O5W Na1 C6 78.9(6) 2_665 . ?
O5W Na1 C6 101.1(6) 2_665 2_665 ?
O5W Na1 C6 78.9(6) . 2_665 ?
O5W Na1 C6 101.1(6) . . ?
O15W Na1 O1 96.6(8) . 2_665 ?
O15W Na1 O1 96.6(8) 2_665 . ?
O15W Na1 O1 83.4(8) 2_665 2_665 ?
O15W Na1 O1 83.4(8) . . ?
O15W Na1 O5W 90.2(8) . 2_665 ?
O15W Na1 O5W 90.2(8) 2_665 . ?
O15W Na1 O5W 89.8(8) . . ?
O15W Na1 O5W 89.8(8) 2_665 2_665 ?
O15W Na1 O15W 180.0 . 2_665 ?
O15W Na1 C6 94.3(7) . 2_665 ?
O15W Na1 C6 85.7(7) 2_665 2_665 ?
O15W Na1 C6 85.7(7) . . ?
O15W Na1 C6 94.3(7) 2_665 . ?
C6 Na1 C6 180.0 . 2_665 ?
O20 Co6 O32 84.4(5) 1_455 1_455 ?
O20 Co6 O63 171.8(6) 1_455 1_355 ?
O32 Co6 O63 94.1(5) 1_455 1_355 ?
O58 Co6 O20 96.6(4) 1_355 1_455 ?
O58 Co6 O32 173.4(6) 1_355 1_455 ?
O58 Co6 O63 85.8(4) 1_355 1_355 ?
O20 Na2 O32 84.4(5) 1_455 1_455 ?
O20 Na2 O63 171.8(6) 1_455 1_355 ?
O20 Na2 O20W 89.7(7) 1_455 . ?
O20 Na2 O28W 72.1(10) 1_455 1_455 ?
O32 Na2 O63 94.1(5) 1_455 1_355 ?
O32 Na2 O20W 90.3(7) 1_455 . ?
O32 Na2 O28W 92.4(10) 1_455 1_455 ?
O58 Na2 O20 96.6(4) 1_355 1_455 ?
O58 Na2 O32 173.4(6) 1_355 1_455 ?
O58 Na2 O63 85.8(4) 1_355 1_355 ?
O58 Na2 O20W 96.1(7) 1_355 . ?
O58 Na2 O28W 81.8(10) 1_355 1_455 ?
O63 Na2 O20W 82.2(7) 1_355 . ?
O63 Na2 O28W 116.0(10) 1_355 1_455 ?
O20W Na2 O28W 161.2(11) . 1_455 ?

loop_
_geom_bond_atom_site_label_1
_geom_bond_atom_site_label_2
_geom_bond_distance
_geom_bond_site_symmetry_2
_geom_bond_publ_flag
W1 O11 1.918(11) . ?
W1 O18 1.899(10) . ?
W1 O21 2.351(11) . ?
W1 O22 2.144(12) . ?
W1 O32 1.745(15) . ?
W1 O34 1.737(15) . ?
W2 O7 1.899(10) . ?
W2 O10 2.155(10) . ?
W2 O11 1.928(12) . ?
W2 O14 1.724(11) . ?
W2 O21 2.296(10) . ?
W2 O28 1.732(11) . ?
W3 O7 1.885(10) . ?
W3 O9 2.348(11) . ?
W3 O15 2.159(10) . ?
W3 O23 1.917(10) . ?
W3 O27 1.738(13) . ?
W3 O30 1.729(13) . ?
W4 Na3 3.645(6) . ?
W4 O3 2.191(9) . ?
W4 O9 2.309(10) . ?
W4 O16 1.917(12) . ?
W4 O17 1.740(12) . ?
W4 O23 1.918(11) . ?
W4 O31 1.748(11) . ?
W5 Na3 3.635(6) . ?
W5 O4 2.281(9) . ?
W5 O5 2.197(9) . ?
W5 O8 1.897(12) . ?
W5 O16 1.880(13) . ?
W5 O29 1.741(12) . ?
W5 O33 1.716(10) . ?
W6 O4 2.298(11) . ?
W6 O6 2.207(10) . ?
W6 O8 1.944(10) . ?
W6 O18 1.895(10) . ?
W6 O20 1.738(12) . ?
W6 O25 1.708(14) . ?
W7 O45 1.902(10) . ?
W7 O46 1.899(11) . ?
W7 O47 2.317(11) . ?
W7 O52 2.149(12) . ?
W7 O64 1.743(13) . ?
W7 O69 1.723(13) . ?
W8 Na6 3.589(9) . ?
W8 O39 1.914(11) . ?
W8 O41 2.171(9) . ?
W8 O45 1.953(11) . ?
W8 O47 2.282(10) . ?
W8 O56 1.704(11) . ?
W8 O59 1.733(11) . ?
W9 Na6 3.623(8) . ?
W9 O39 1.892(11) . ?
W9 O42 1.930(12) . ?
W9 O43 2.350(9) . ?
W9 O48 2.182(9) . ?
W9 O51 1.728(11) . ?
W9 O66 1.753(12) . ?
W10 O42 1.923(10) . ?
W10 O43 2.297(11) . ?
W10 O49 2.158(10) . ?
W10 O53 1.900(9) . ?
W10 O63 1.721(13) . ?
W10 O65 1.687(16) . ?
W11 O44 2.216(9) . ?
W11 O50 1.916(11) . ?
W11 O53 1.889(10) . ?
W11 O54 2.318(11) . ?
W11 O58 1.739(11) . ?
W11 O62 1.716(13) . ?
W12 O40 2.183(9) . ?
W12 O46 1.886(11) . ?
W12 O50 1.917(12) . ?
W12 O54 2.302(10) . ?
W12 O55 1.711(10) . ?
W12 O60 1.716(10) . ?
Se1 O4 1.713(10) . ?
Se1 O9 1.694(10) . ?
Se1 O21 1.704(10) . ?
Se2 O43 1.696(10) . ?
Se2 O47 1.709(11) . ?
Se2 O54 1.700(9) . ?
Co1 O19 2.055(13) . ?
Co1 O24 2.098(10) . ?
Co1 O38 2.039(14) . ?
Co1 O57 2.140(10) . ?
Co1 N1 2.174(13) . ?
Co1 N4 2.156(13) . ?
Co2 O2 2.052(11) . ?
Co2 O26 2.109(10) . ?
Co2 O61 2.057(10) . ?
Co2 O70 2.080(9) . ?
Co2 N2 2.156(11) . ?
Co2 N5 2.167(13) . ?
Co3 O35 2.028(11) . ?
Co3 O36 2.152(9) . ?
Co3 O68 2.103(10) . ?
Co3 O72 2.079(10) . ?
Co3 N3 2.143(13) . ?
Co3 N6 2.139(12) . ?
Co4 O1W 2.146(10) . ?
Co4 O2W 2.109(10) . ?
Co4 O3W 2.106(10) . ?
Co4 O4W 2.083(10) . ?
Co4 O36 2.093(9) . ?
Co4 O68 2.132(9) . ?
P1 O10 1.515(12) . ?
P1 O22 1.510(12) . ?
P1 O24 1.509(11) . ?
P1 C1 1.794(14) . ?
P2 O3 1.516(11) . ?
P2 O15 1.547(11) . ?
P2 O26 1.527(9) . ?
P2 C4 1.806(17) . ?
P3 Na3 3.442(7) . ?
P3 O5 1.526(10) . ?
P3 O6 1.520(10) . ?
P3 O36 1.520(9) . ?
P3 C7 1.780(16) . ?
P4 O48 1.530(12) . ?
P4 O49 1.540(11) . ?
P4 O57 1.523(10) . ?
P4 C10 1.804(17) . ?
P5 O41 1.528(10) . ?
P5 O52 1.535(11) . ?
P5 O70 1.512(10) . ?
P5 C13 1.801(16) . ?
P6 Na5 3.418(9) . ?
P6 O40 1.533(11) . ?
P6 O44 1.520(10) . ?
P6 O68 1.518(9) . ?
P6 C16 1.808(16) . ?
Na3 Na4 3.973(9) . ?
Na3 O1W 2.577(11) . ?
Na3 O3 2.405(11) . ?
Na3 O5 2.329(12) . ?
Na3 O7W 2.499(13) . ?
Na3 O9W 2.298(12) . ?
Na3 O16 2.647(11) . ?
Na4 Na4 3.353(11) 2_666 ?
Na4 O6W 2.384(12) . ?
Na4 O7W 2.393(12) . ?
Na4 O10W 2.314(14) . ?
Na4 O61 2.760(12) . ?
Na4 O71 2.433(12) 2_666 ?
Na4 O71 2.357(12) . ?
Na4 C15 2.849(17) . ?
Na5 O2W 2.496(12) . ?
Na5 O13W 2.448(17) . ?
Na5 O26W 2.38(3) . ?
Na5 O35 2.781(14) . ?
Na5 O44 2.385(13) . ?
Na5 O49 2.661(14) . ?
Na5 O53 2.869(13) . ?
Na6 O5W 2.613(19) 2_665 ?
Na6 O11W 2.353(18) . ?
Na6 O25W 2.53(3) . ?
Na6 O39 2.584(12) . ?
Na6 O41 2.393(13) . ?
Na6 O48 2.513(14) . ?
Na7 O29 2.421(18) . ?
Na7 O31 2.191(18) . ?
Na7 O60 2.338(17) 1_455 ?
Na7 O69 2.378(17) 1_455 ?
Na7 O18W 2.30(2) 2_566 ?
Na8 O25 2.43(2) . ?
Na8 O29W 2.29(4) . ?
Na8 O67 2.494(17) 2_576 ?
Na8 O19W 2.37(3) 2_576 ?
O1 C6 1.28(2) . ?
O1 Co5 2.255(19) . ?
O1 Na1 2.255(19) . ?
O2 C6 1.22(2) . ?
O5W Co5 2.109(14) . ?
O5W Na1 2.109(14) . ?
O12 C9 1.23(2) . ?
O13 C3 1.27(2) . ?
O15W Co5 2.07(2) . ?
O15W Na1 2.07(2) . ?
O19 C3 1.23(2) . ?
O20 Co6 2.217(12) 1_655 ?
O32 Co6 2.315(15) 1_655 ?
O35 C9 1.26(2) . ?
O37 C12 1.27(3) . ?
O38 C12 1.25(2) . ?
O58 Co6 2.191(12) 1_755 ?
O61 C15 1.258(18) . ?
O63 Co6 2.356(17) 1_755 ?
O67 C18 1.212(17) . ?
O71 C15 1.236(18) . ?
O72 C18 1.247(17) . ?
N1 C1 1.503(19) . ?
N1 C2 1.49(2) . ?
N2 C4 1.51(2) . ?
N2 C5 1.45(2) . ?
N3 C7 1.544(19) . ?
N3 C8 1.48(2) . ?
N4 C10 1.47(2) . ?
N4 C11 1.44(3) . ?
N5 C13 1.508(17) . ?
N5 C14 1.463(18) . ?
N6 C16 1.45(2) . ?
N6 C17 1.450(18) . ?
C1 H1A 0.9700 . ?
C1 H1B 0.9700 . ?
C2 H2A 0.9700 . ?
C2 H2B 0.9700 . ?
C2 C3 1.51(3) . ?
C4 H4A 0.9700 . ?
C4 H4B 0.9700 . ?
C5 H5A 0.9700 . ?
C5 H5B 0.9700 . ?
C5 C6 1.51(3) . ?
C6 Na1 3.09(2) . ?
C7 H7A 0.9700 . ?
C7 H7B 0.9700 . ?
C8 H8A 0.9700 . ?
C8 H8B 0.9700 . ?
C8 C9 1.50(2) . ?
C10 H10A 0.9700 . ?
C10 H10B 0.9700 . ?
C11 H11A 0.9700 . ?
C11 H11B 0.9700 . ?
C11 C12 1.51(3) . ?
C13 H13A 0.9700 . ?
C13 H13B 0.9700 . ?
C14 H14A 0.9700 . ?
C14 H14B 0.9700 . ?
C14 C15 1.52(2) . ?
C16 H16A 0.9700 . ?
C16 H16B 0.9700 . ?
C17 H17A 0.9700 . ?
C17 H17B 0.9700 . ?
C17 C18 1.54(2) . ?
O20W Na2 2.42(3) . ?

loop_
_smtbx_masks_void_nr
_smtbx_masks_void_average_x
_smtbx_masks_void_average_y
_smtbx_masks_void_average_z
_smtbx_masks_void_volume
_smtbx_masks_void_count_electrons
_smtbx_masks_void_content
1 -0.375 0.500 0.000 1052.0 415.3 ?
2 -0.068 0.424 0.447 21.6 12.8 ?
3 0.068 0.576 0.553 21.6 10.5 ?
4 0.210 0.106 0.533 16.0 2.0 ?
5 0.790 0.894 0.467 16.0 2.3 ?
